data_4088310
loop_
_publ_author_name
'Lastovickova, Dominika N.'
'Bielawski, Christopher W.'

_publ_section_title
;
 Diamidocarbene Induced B--H Activation: A New Class of Initiator-Free
 Olefin Hydroboration Reagents
;
_journal_issue 5
_journal_name_full Organometallics
_journal_page_first 706
_journal_paper_doi 10.1021/acs.organomet.5b00997
_journal_volume 35
_journal_year 2016
_chemical_formula_moiety 'C30 H41 B1 N2 O4'
_chemical_formula_sum 'C30 H41 B N2 O4'
_chemical_formula_weight 504.46
_chemical_name_common 'DAC-bpin (4)'
_space_group_crystal_system triclinic
_space_group_IT_number 2
_space_group_name_Hall '-P 1'
_space_group_name_H-M_alt 'P -1'
_atom_sites_solution_hydrogens geom
_audit_creation_method SHELXL-2014
_cell_angle_alpha 82.73(2)
_cell_angle_beta 86.70(3)
_cell_angle_gamma 82.128(18)
_cell_formula_units_Z 2
_cell_length_a 8.119(2)
_cell_length_b 11.875(3)
_cell_length_c 14.958(5)
_cell_measurement_reflns_used 656
_cell_measurement_temperature 123(2)
_cell_measurement_theta_max 136.509
_cell_measurement_theta_min 50.801
_cell_volume 1415.9(7)
_computing_cell_refinement
;
CrystalClear-SM Expert 2.1 b45 (Rigaku, 2015)
;
_computing_data_collection
;
CrystalClear-SM Expert 2.1 b45 (Rigaku, 2015)
;
_computing_data_reduction
;
CrystalClear-SM Expert 2.1 b45 (Rigaku, 2015)
;
_computing_structure_refinement 'SHELXL-2014 (Sheldrick, 2014)'
_diffrn_ambient_temperature 123(2)
_diffrn_measured_fraction_theta_full 0.993
_diffrn_measured_fraction_theta_max 0.990
_diffrn_measurement_device_type 'Rigaku Pilatus 200K'
_diffrn_measurement_method 'omega scans'
_diffrn_radiation_type CuK\a
_diffrn_radiation_wavelength 1.54187
_diffrn_reflns_av_R_equivalents 0.0388
_diffrn_reflns_av_unetI/netI 0.0273
_diffrn_reflns_Laue_measured_fraction_full 0.993
_diffrn_reflns_Laue_measured_fraction_max 0.990
_diffrn_reflns_limit_h_max 9
_diffrn_reflns_limit_h_min -6
_diffrn_reflns_limit_k_max 14
_diffrn_reflns_limit_k_min -14
_diffrn_reflns_limit_l_max 17
_diffrn_reflns_limit_l_min -18
_diffrn_reflns_number 25486
_diffrn_reflns_point_group_measured_fraction_full 0.993
_diffrn_reflns_point_group_measured_fraction_max 0.990
_diffrn_reflns_theta_full 67.687
_diffrn_reflns_theta_max 68.368
_diffrn_reflns_theta_min 6.641
_exptl_absorpt_coefficient_mu 0.611
_exptl_absorpt_correction_T_max 1.0000
_exptl_absorpt_correction_T_min 0.8830
_exptl_absorpt_correction_type multi-scan
_exptl_absorpt_process_details
;
Abscor. T. Higashi (2001). The Rigaku Corporation, Tokyo, Japan.
;
_exptl_crystal_colour colorless
_exptl_crystal_density_diffrn 1.183
_exptl_crystal_description block
_exptl_crystal_F_000 544
_exptl_crystal_size_max 0.23
_exptl_crystal_size_mid 0.12
_exptl_crystal_size_min 0.06
_refine_diff_density_max 0.584
_refine_diff_density_min -0.221
_refine_diff_density_rms 0.045
_refine_ls_extinction_method none
_refine_ls_goodness_of_fit_ref 1.006
_refine_ls_hydrogen_treatment constr
_refine_ls_matrix_type full
_refine_ls_number_parameters 346
_refine_ls_number_reflns 5148
_refine_ls_number_restraints 0
_refine_ls_restrained_S_all 1.006
_refine_ls_R_factor_all 0.0601
_refine_ls_R_factor_gt 0.0460
_refine_ls_shift/su_max 0.000
_refine_ls_shift/su_mean 0.000
_refine_ls_structure_factor_coef Fsqd
_refine_ls_weighting_details 'w=1/[\s^2^(Fo^2^)+(0.0749P)^2^+0.5658P] where P=(Fo^2^+2Fc^2^)/3'
_refine_ls_weighting_scheme calc
_refine_ls_wR_factor_gt 0.1255
_refine_ls_wR_factor_ref 0.1328
_reflns_Friedel_coverage 0.000
_reflns_number_gt 4073
_reflns_number_total 5148
_reflns_threshold_expression 'I > 2\s(I)'
_cod_data_source_file om5b00997_si_002.cif
_cod_data_source_block DAC-bpin
_cod_database_code 4088310
_shelx_space_group_comment
;
The symmetry employed for this shelxl refinement is uniquely defined
by the following loop, which should always be used as a source of
symmetry information in preference to the above space-group names.
They are only intended as comments.
;
_shelxl_version_number 2014-3

loop_
_space_group_symop_operation_xyz
'x, y, z'
'-x, -y, -z'

loop_
_atom_site_label
_atom_site_type_symbol
_atom_site_fract_x
_atom_site_fract_y
_atom_site_fract_z
_atom_site_U_iso_or_equiv
_atom_site_adp_type
_atom_site_occupancy
_atom_site_site_symmetry_order
_atom_site_calc_flag
_atom_site_refinement_flags_posn
_atom_site_refinement_flags_adp
O1 O 0.31430(15) 0.54524(11) 0.04962(8) 0.0295(3) Uani 1 1 d . .
O2 O 0.29866(15) 0.61107(11) 0.34542(8) 0.0294(3) Uani 1 1 d . .
O4 O 0.13931(16) 0.21196(11) 0.27418(9) 0.0354(3) Uani 1 1 d . .
N2 N 0.31007(16) 0.42968(12) 0.31230(9) 0.0212(3) Uani 1 1 d . .
O3 O 0.40219(17) 0.13380(11) 0.31247(9) 0.0385(3) Uani 1 1 d . .
N1 N 0.32835(16) 0.39315(12) 0.15753(9) 0.0211(3) Uani 1 1 d . .
C16 C 0.2603(2) 0.38787(14) 0.40351(11) 0.0217(4) Uani 1 1 d . .
C17 C 0.3823(2) 0.35292(15) 0.46727(11) 0.0236(4) Uani 1 1 d . .
C2 C 0.34196(19) 0.50456(15) 0.12699(11) 0.0222(4) Uani 1 1 d . .
C6 C 0.33052(19) 0.54153(15) 0.29164(11) 0.0224(4) Uani 1 1 d . .
C18 C 0.3329(2) 0.31137(15) 0.55382(11) 0.0259(4) Uani 1 1 d . .
H18 H 0.4127 0.2889 0.5970 0.031 Uiso 1 1 calc R U
C3 C 0.3955(2) 0.57619(15) 0.19533(11) 0.0242(4) Uani 1 1 d . .
C19 C 0.1667(2) 0.30236(16) 0.57786(12) 0.0281(4) Uani 1 1 d . .
C7 C 0.2924(2) 0.31805(15) 0.09517(11) 0.0236(4) Uani 1 1 d . .
C21 C 0.0923(2) 0.38463(16) 0.42621(12) 0.0263(4) Uani 1 1 d . .
C12 C 0.1298(2) 0.32688(16) 0.06612(11) 0.0273(4) Uani 1 1 d . .
C20 C 0.0489(2) 0.34028(17) 0.51371(12) 0.0304(4) Uani 1 1 d . .
H20 H -0.0627 0.3360 0.5296 0.036 Uiso 1 1 calc R U
C1 C 0.3708(2) 0.34552(15) 0.24996(11) 0.0225(4) Uani 1 1 d . .
H1 H 0.4923 0.3311 0.2521 0.027 Uiso 1 1 calc R U
C8 C 0.4199(2) 0.23899(15) 0.06468(11) 0.0267(4) Uani 1 1 d . .
C11 C 0.0978(2) 0.25500(17) 0.00482(12) 0.0339(4) Uani 1 1 d . .
H11 H -0.0090 0.2613 -0.0163 0.041 Uiso 1 1 calc R U
C24 C 0.5631(2) 0.36152(18) 0.44337(13) 0.0330(4) Uani 1 1 d . .
H24A H 0.6229 0.3558 0.4976 0.050 Uiso 1 1 calc R U
H24B H 0.5734 0.4338 0.4081 0.050 Uiso 1 1 calc R U
H24C H 0.6082 0.3005 0.4091 0.050 Uiso 1 1 calc R U
C13 C -0.0086(2) 0.40838(18) 0.10203(13) 0.0327(4) Uani 1 1 d . .
H13A H -0.1046 0.4129 0.0666 0.049 Uiso 1 1 calc R U
H13B H 0.0264 0.4829 0.0989 0.049 Uiso 1 1 calc R U
H13C H -0.0359 0.3815 0.1636 0.049 Uiso 1 1 calc R U
C9 C 0.3800(3) 0.16726(16) 0.00459(12) 0.0329(4) Uani 1 1 d . .
H9 H 0.4630 0.1132 -0.0157 0.040 Uiso 1 1 calc R U
C15 C 0.5959(2) 0.23133(17) 0.09414(13) 0.0317(4) Uani 1 1 d . .
H15A H 0.6041 0.1926 0.1544 0.047 Uiso 1 1 calc R U
H15B H 0.6257 0.3070 0.0928 0.047 Uiso 1 1 calc R U
H15C H 0.6701 0.1895 0.0540 0.047 Uiso 1 1 calc R U
C4 C 0.5877(2) 0.55944(18) 0.19368(13) 0.0342(4) Uani 1 1 d . .
H4A H 0.6275 0.4802 0.2112 0.051 Uiso 1 1 calc R U
H4B H 0.6250 0.6054 0.2349 0.051 Uiso 1 1 calc R U
H4C H 0.6301 0.5823 0.1338 0.051 Uiso 1 1 calc R U
C23 C 0.1169(3) 0.25410(19) 0.67182(13) 0.0383(5) Uani 1 1 d . .
H23A H -0.0012 0.2525 0.6763 0.057 Uiso 1 1 calc R U
H23B H 0.1470 0.3013 0.7143 0.057 Uiso 1 1 calc R U
H23C H 0.1732 0.1777 0.6849 0.057 Uiso 1 1 calc R U
C5 C 0.3311(3) 0.70206(16) 0.16779(13) 0.0361(5) Uani 1 1 d . .
H5A H 0.3723 0.7252 0.1078 0.054 Uiso 1 1 calc R U
H5B H 0.3688 0.7480 0.2088 0.054 Uiso 1 1 calc R U
H5C H 0.2117 0.7121 0.1694 0.054 Uiso 1 1 calc R U
C10 C 0.2209(3) 0.17379(17) -0.02588(12) 0.0361(5) Uani 1 1 d . .
C22 C -0.0407(2) 0.42754(18) 0.35984(13) 0.0334(4) Uani 1 1 d . .
H22A H -0.0742 0.3640 0.3349 0.050 Uiso 1 1 calc R U
H22B H 0.0018 0.4792 0.3122 0.050 Uiso 1 1 calc R U
H22C H -0.1349 0.4669 0.3899 0.050 Uiso 1 1 calc R U
C28 C 0.1325(3) 0.08870(18) 0.29565(15) 0.0422(5) Uani 1 1 d . .
C27 C 0.2951(3) 0.04667(18) 0.34740(15) 0.0444(5) Uani 1 1 d . .
C32 C 0.2686(4) 0.0542(2) 0.44638(15) 0.0547(6) Uani 1 1 d . .
H32A H 0.3743 0.0433 0.4740 0.082 Uiso 1 1 calc R U
H32B H 0.2034 -0.0039 0.4729 0.082 Uiso 1 1 calc R U
H32C H 0.2110 0.1283 0.4557 0.082 Uiso 1 1 calc R U
C14 C 0.1809(4) 0.0939(2) -0.09026(15) 0.0526(6) Uani 1 1 d . .
H14A H 0.1371 0.0294 -0.0568 0.079 Uiso 1 1 calc R U
H14B H 0.2804 0.0678 -0.1236 0.079 Uiso 1 1 calc R U
H14C H 0.0999 0.1338 -0.1313 0.079 Uiso 1 1 calc R U
C29 C 0.1325(3) 0.0390(2) 0.20632(16) 0.0554(6) Uani 1 1 d . .
H29A H 0.0396 0.0771 0.1725 0.083 Uiso 1 1 calc R U
H29B H 0.1239 -0.0414 0.2180 0.083 Uiso 1 1 calc R U
H29C H 0.2341 0.0502 0.1722 0.083 Uiso 1 1 calc R U
B1 B 0.3002(3) 0.22772(18) 0.27921(13) 0.0281(4) Uani 1 1 d . .
C31 C 0.3847(4) -0.0682(2) 0.3294(2) 0.0646(7) Uani 1 1 d . .
H31A H 0.4209 -0.0652 0.2671 0.097 Uiso 1 1 calc R U
H31B H 0.3109 -0.1252 0.3433 0.097 Uiso 1 1 calc R U
H31C H 0.4795 -0.0875 0.3665 0.097 Uiso 1 1 calc R U
C30 C -0.0280(3) 0.0737(2) 0.3493(2) 0.0663(8) Uani 1 1 d . .
H30A H -0.0390 0.1204 0.3977 0.100 Uiso 1 1 calc R U
H30B H -0.0268 -0.0052 0.3736 0.100 Uiso 1 1 calc R U
H30C H -0.1202 0.0962 0.3107 0.100 Uiso 1 1 calc R U

loop_
_atom_site_aniso_label
_atom_site_aniso_U_11
_atom_site_aniso_U_22
_atom_site_aniso_U_33
_atom_site_aniso_U_23
_atom_site_aniso_U_13
_atom_site_aniso_U_12
O1 0.0331(7) 0.0335(7) 0.0227(6) 0.0009(5) -0.0048(5) -0.0092(5)
O2 0.0341(7) 0.0309(7) 0.0261(6) -0.0097(5) 0.0037(5) -0.0101(5)
O4 0.0364(7) 0.0342(7) 0.0375(7) -0.0014(6) -0.0025(6) -0.0143(6)
N2 0.0190(7) 0.0273(8) 0.0187(7) -0.0043(6) 0.0005(5) -0.0075(5)
O3 0.0426(8) 0.0310(7) 0.0418(8) 0.0001(6) -0.0051(6) -0.0077(6)
N1 0.0222(7) 0.0243(7) 0.0180(7) -0.0035(6) -0.0024(5) -0.0055(6)
C16 0.0221(8) 0.0269(9) 0.0176(8) -0.0046(7) 0.0012(6) -0.0074(7)
C17 0.0214(8) 0.0280(9) 0.0230(8) -0.0069(7) -0.0005(6) -0.0054(7)
C2 0.0162(7) 0.0281(9) 0.0225(9) -0.0033(7) 0.0010(6) -0.0042(6)
C6 0.0168(8) 0.0294(9) 0.0230(8) -0.0054(7) -0.0014(6) -0.0070(7)
C18 0.0278(9) 0.0303(9) 0.0204(8) -0.0038(7) -0.0039(7) -0.0041(7)
C3 0.0242(8) 0.0271(9) 0.0230(9) -0.0050(7) 0.0025(7) -0.0091(7)
C19 0.0315(9) 0.0316(10) 0.0232(9) -0.0067(7) 0.0039(7) -0.0104(7)
C7 0.0289(9) 0.0257(9) 0.0173(8) -0.0023(7) -0.0006(6) -0.0084(7)
C21 0.0214(8) 0.0362(10) 0.0234(9) -0.0078(7) 0.0003(7) -0.0074(7)
C12 0.0292(9) 0.0330(10) 0.0209(8) -0.0004(7) -0.0038(7) -0.0098(7)
C20 0.0235(9) 0.0445(11) 0.0253(9) -0.0071(8) 0.0046(7) -0.0120(8)
C1 0.0215(8) 0.0285(9) 0.0178(8) -0.0033(7) -0.0027(6) -0.0027(7)
C8 0.0331(9) 0.0258(9) 0.0205(8) -0.0001(7) 0.0025(7) -0.0059(7)
C11 0.0405(11) 0.0402(11) 0.0246(9) -0.0022(8) -0.0094(8) -0.0158(9)
C24 0.0206(9) 0.0516(12) 0.0272(9) -0.0032(8) -0.0036(7) -0.0066(8)
C13 0.0248(9) 0.0453(11) 0.0286(10) -0.0033(8) -0.0060(7) -0.0059(8)
C9 0.0497(11) 0.0259(9) 0.0231(9) -0.0041(7) 0.0045(8) -0.0060(8)
C15 0.0304(10) 0.0348(10) 0.0280(9) -0.0045(8) 0.0035(7) 0.0009(8)
C4 0.0259(9) 0.0507(12) 0.0303(10) -0.0095(9) 0.0043(7) -0.0180(8)
C23 0.0408(11) 0.0491(12) 0.0258(10) -0.0006(9) 0.0044(8) -0.0154(9)
C5 0.0514(12) 0.0284(10) 0.0291(10) -0.0027(8) 0.0062(8) -0.0108(9)
C10 0.0580(13) 0.0329(10) 0.0209(9) -0.0035(8) -0.0034(8) -0.0171(9)
C22 0.0203(8) 0.0520(12) 0.0289(10) -0.0053(9) -0.0011(7) -0.0080(8)
C28 0.0542(13) 0.0364(11) 0.0398(12) -0.0019(9) -0.0006(9) -0.0224(10)
C27 0.0631(14) 0.0327(11) 0.0392(12) 0.0016(9) -0.0038(10) -0.0176(10)
C32 0.0838(18) 0.0469(14) 0.0359(12) 0.0010(10) -0.0011(11) -0.0236(13)
C14 0.0843(18) 0.0462(13) 0.0335(11) -0.0125(10) -0.0088(11) -0.0207(12)
C29 0.0770(17) 0.0556(15) 0.0398(13) -0.0030(11) -0.0109(11) -0.0303(13)
B1 0.0321(10) 0.0331(11) 0.0203(9) -0.0054(8) -0.0013(8) -0.0066(9)
C31 0.0861(19) 0.0338(13) 0.0737(18) -0.0022(12) -0.0145(15) -0.0069(12)
C30 0.0674(17) 0.0627(17) 0.0726(18) -0.0016(14) 0.0162(14) -0.0355(14)

loop_
_atom_type_symbol
_atom_type_description
_atom_type_scat_dispersion_real
_atom_type_scat_dispersion_imag
_atom_type_scat_source
C C 0.0181 0.0091 'International Tables Vol C Tables 4.2.6.8 and 6.1.1.4'
H H 0.0000 0.0000 'International Tables Vol C Tables 4.2.6.8 and 6.1.1.4'
B B 0.0090 0.0039 'International Tables Vol C Tables 4.2.6.8 and 6.1.1.4'
N N 0.0311 0.0180 'International Tables Vol C Tables 4.2.6.8 and 6.1.1.4'
O O 0.0492 0.0322 'International Tables Vol C Tables 4.2.6.8 and 6.1.1.4'

loop_
_geom_angle_atom_site_label_1
_geom_angle_atom_site_label_2
_geom_angle_atom_site_label_3
_geom_angle
B1 O4 C28 106.62(16)
C6 N2 C16 119.45(14)
C6 N2 C1 120.99(13)
C16 N2 C1 118.29(13)
B1 O3 C27 106.68(16)
C2 N1 C7 119.25(13)
C2 N1 C1 120.84(13)
C7 N1 C1 119.44(13)
C21 C16 C17 121.49(15)
C21 C16 N2 119.35(14)
C17 C16 N2 119.15(14)
C18 C17 C16 118.42(15)
C18 C17 C24 120.32(15)
C16 C17 C24 121.25(15)
O1 C2 N1 122.34(15)
O1 C2 C3 121.52(15)
N1 C2 C3 116.14(14)
O2 C6 N2 122.73(15)
O2 C6 C3 121.47(15)
N2 C6 C3 115.80(14)
C17 C18 C19 121.60(16)
C17 C18 H18 119.2
C19 C18 H18 119.2
C5 C3 C2 109.01(15)
C5 C3 C6 108.67(14)
C2 C3 C6 113.02(13)
C5 C3 C4 109.81(15)
C2 C3 C4 107.68(14)
C6 C3 C4 108.62(14)
C20 C19 C18 118.40(16)
C20 C19 C23 121.12(16)
C18 C19 C23 120.48(17)
C8 C7 C12 121.74(16)
C8 C7 N1 119.44(15)
C12 C7 N1 118.82(16)
C20 C21 C16 117.95(16)
C20 C21 C22 119.94(15)
C16 C21 C22 122.12(15)
C11 C12 C7 118.08(18)
C11 C12 C13 120.27(16)
C7 C12 C13 121.62(16)
C19 C20 C21 122.05(16)
C19 C20 H20 119.0
C21 C20 H20 119.0
N1 C1 N2 109.71(13)
N1 C1 B1 111.82(13)
N2 C1 B1 111.27(14)
N1 C1 H1 108.0
N2 C1 H1 108.0
B1 C1 H1 108.0
C7 C8 C9 117.77(17)
C7 C8 C15 121.81(16)
C9 C8 C15 120.42(17)
C10 C11 C12 121.85(17)
C10 C11 H11 119.1
C12 C11 H11 119.1
C17 C24 H24A 109.5
C17 C24 H24B 109.5
H24A C24 H24B 109.5
C17 C24 H24C 109.5
H24A C24 H24C 109.5
H24B C24 H24C 109.5
C12 C13 H13A 109.5
C12 C13 H13B 109.5
H13A C13 H13B 109.5
C12 C13 H13C 109.5
H13A C13 H13C 109.5
H13B C13 H13C 109.5
C10 C9 C8 122.12(19)
C10 C9 H9 118.9
C8 C9 H9 118.9
C8 C15 H15A 109.5
C8 C15 H15B 109.5
H15A C15 H15B 109.5
C8 C15 H15C 109.5
H15A C15 H15C 109.5
H15B C15 H15C 109.5
C3 C4 H4A 109.5
C3 C4 H4B 109.5
H4A C4 H4B 109.5
C3 C4 H4C 109.5
H4A C4 H4C 109.5
H4B C4 H4C 109.5
C19 C23 H23A 109.5
C19 C23 H23B 109.5
H23A C23 H23B 109.5
C19 C23 H23C 109.5
H23A C23 H23C 109.5
H23B C23 H23C 109.5
C3 C5 H5A 109.5
C3 C5 H5B 109.5
H5A C5 H5B 109.5
C3 C5 H5C 109.5
H5A C5 H5C 109.5
H5B C5 H5C 109.5
C11 C10 C9 118.42(17)
C11 C10 C14 120.7(2)
C9 C10 C14 120.9(2)
C21 C22 H22A 109.5
C21 C22 H22B 109.5
H22A C22 H22B 109.5
C21 C22 H22C 109.5
H22A C22 H22C 109.5
H22B C22 H22C 109.5
O4 C28 C30 107.63(19)
O4 C28 C29 107.31(17)
C30 C28 C29 110.1(2)
O4 C28 C27 102.74(15)
C30 C28 C27 115.6(2)
C29 C28 C27 112.8(2)
O3 C27 C32 106.35(17)
O3 C27 C31 107.9(2)
C32 C27 C31 111.4(2)
O3 C27 C28 102.31(15)
C32 C27 C28 111.8(2)
C31 C27 C28 116.1(2)
C27 C32 H32A 109.5
C27 C32 H32B 109.5
H32A C32 H32B 109.5
C27 C32 H32C 109.5
H32A C32 H32C 109.5
H32B C32 H32C 109.5
C10 C14 H14A 109.5
C10 C14 H14B 109.5
H14A C14 H14B 109.5
C10 C14 H14C 109.5
H14A C14 H14C 109.5
H14B C14 H14C 109.5
C28 C29 H29A 109.5
C28 C29 H29B 109.5
H29A C29 H29B 109.5
C28 C29 H29C 109.5
H29A C29 H29C 109.5
H29B C29 H29C 109.5
O4 B1 O3 115.02(17)
O4 B1 C1 124.51(17)
O3 B1 C1 120.47(16)
C27 C31 H31A 109.5
C27 C31 H31B 109.5
H31A C31 H31B 109.5
C27 C31 H31C 109.5
H31A C31 H31C 109.5
H31B C31 H31C 109.5
C28 C30 H30A 109.5
C28 C30 H30B 109.5
H30A C30 H30B 109.5
C28 C30 H30C 109.5
H30A C30 H30C 109.5
H30B C30 H30C 109.5

loop_
_geom_bond_atom_site_label_1
_geom_bond_atom_site_label_2
_geom_bond_distance
O1 C2 1.217(2)
O2 C6 1.217(2)
O4 B1 1.353(2)
O4 C28 1.466(2)
N2 C6 1.356(2)
N2 C16 1.446(2)
N2 C1 1.469(2)
O3 B1 1.353(3)
O3 C27 1.469(2)
N1 C2 1.361(2)
N1 C7 1.437(2)
N1 C1 1.468(2)
C16 C21 1.390(2)
C16 C17 1.400(2)
C17 C18 1.383(2)
C17 C24 1.504(2)
C2 C3 1.526(2)
C6 C3 1.531(2)
C18 C19 1.391(2)
C18 H18 0.9300
C3 C5 1.527(3)
C3 C4 1.545(2)
C19 C20 1.384(3)
C19 C23 1.504(2)
C7 C8 1.396(3)
C7 C12 1.400(2)
C21 C20 1.392(2)
C21 C22 1.502(2)
C12 C11 1.387(3)
C12 C13 1.500(3)
C20 H20 0.9300
C1 B1 1.585(3)
C1 H1 0.9800
C8 C9 1.393(3)
C8 C15 1.507(3)
C11 C10 1.391(3)
C11 H11 0.9300
C24 H24A 0.9600
C24 H24B 0.9600
C24 H24C 0.9600
C13 H13A 0.9600
C13 H13B 0.9600
C13 H13C 0.9600
C9 C10 1.384(3)
C9 H9 0.9300
C15 H15A 0.9600
C15 H15B 0.9600
C15 H15C 0.9600
C4 H4A 0.9600
C4 H4B 0.9600
C4 H4C 0.9600
C23 H23A 0.9600
C23 H23B 0.9600
C23 H23C 0.9600
C5 H5A 0.9600
C5 H5B 0.9600
C5 H5C 0.9600
C10 C14 1.511(3)
C22 H22A 0.9600
C22 H22B 0.9600
C22 H22C 0.9600
C28 C30 1.510(3)
C28 C29 1.527(3)
C28 C27 1.558(3)
C27 C32 1.496(3)
C27 C31 1.503(3)
C32 H32A 0.9600
C32 H32B 0.9600
C32 H32C 0.9600
C14 H14A 0.9600
C14 H14B 0.9600
C14 H14C 0.9600
C29 H29A 0.9600
C29 H29B 0.9600
C29 H29C 0.9600
C31 H31A 0.9600
C31 H31B 0.9600
C31 H31C 0.9600
C30 H30A 0.9600
C30 H30B 0.9600
C30 H30C 0.9600
